data_4024495
loop_
_publ_author_name
'Jing Sun'
'Li-Li Zhang'
'Er-Yan Xia'
'Chao-Guo Yan'

_publ_contact_author_address
;
      College of Chemistry & Chemical Engineering
      Yangzhou University
      Yangzhou 225002, 
      P.R. China
;
_publ_contact_author_email cgyan@yzu.edu.cn
_publ_contact_author_fax +86-514-7975590-8401
_publ_contact_author_name 'Chao Guo Yan'
_publ_contact_author_phone +86-514-7975531
_publ_section_title
;
Synthesis of Dihydrothiophenes or Spirocyclic Compounds by Domino Reactions
of 1,3-Thiazolidinedione
;
_journal_name_full 'Journal of Organic Chemistry'
_journal_page_first 3398
_journal_page_last 3401
_journal_paper_doi 10.1021/jo900215a
_journal_volume 74
_journal_year 2009
_chemical_formula_moiety 'C16 H18 N4 O2 S'
_chemical_formula_sum 'C16 H18 N4 O2 S'
_chemical_formula_weight 330.40
_chemical_name_systematic
; 
 ? 
;
_space_group_IT_number 14
_symmetry_cell_setting monoclinic
_symmetry_space_group_name_Hall '-P 2yn'
_symmetry_space_group_name_H-M 'P 1 21/n 1'
_atom_sites_solution_hydrogens geom
_atom_sites_solution_primary direct
_atom_sites_solution_secondary difmap
_audit_creation_method SHELXL-97
_cell_angle_alpha 90.00
_cell_angle_beta 96.071(2)
_cell_angle_gamma 90.00
_cell_formula_units_Z 4
_cell_length_a 6.7152(11)
_cell_length_b 14.552(2)
_cell_length_c 17.336(3)
_cell_measurement_reflns_used 5691
_cell_measurement_temperature 296(2)
_cell_measurement_theta_max 27.5
_cell_measurement_theta_min 2.7
_cell_volume 1684.5(5)
_computing_cell_refinement 'Bruker SMART'
_computing_data_collection 'Bruker SMART'
_computing_data_reduction 'Bruker SAINT'
_computing_molecular_graphics 'Bruker SHELXTL'
_computing_publication_material 'Bruker SHELXTL'
_computing_structure_refinement 'SHELXL-97 (Sheldrick, 1997)'
_computing_structure_solution 'SHELXS-97 (Sheldrick, 1990)'
_diffrn_ambient_temperature 296(2)
_diffrn_measured_fraction_theta_full 0.993
_diffrn_measured_fraction_theta_max 0.993
_diffrn_measurement_device_type 'CCD area detector'
_diffrn_measurement_method 'phi and omega scans'
_diffrn_radiation_monochromator graphite
_diffrn_radiation_source 'fine-focus sealed tube'
_diffrn_radiation_type MoK\a
_diffrn_radiation_wavelength 0.71073
_diffrn_reflns_av_R_equivalents 0.0285
_diffrn_reflns_av_sigmaI/netI 0.0245
_diffrn_reflns_limit_h_max 8
_diffrn_reflns_limit_h_min -8
_diffrn_reflns_limit_k_max 18
_diffrn_reflns_limit_k_min -18
_diffrn_reflns_limit_l_max 22
_diffrn_reflns_limit_l_min -20
_diffrn_reflns_number 14533
_diffrn_reflns_theta_full 27.61
_diffrn_reflns_theta_max 27.61
_diffrn_reflns_theta_min 1.83
_exptl_absorpt_coefficient_mu 0.207
_exptl_absorpt_correction_T_max 0.9637
_exptl_absorpt_correction_T_min 0.9540
_exptl_absorpt_correction_type multi-scan
_exptl_absorpt_process_details sadabs
_exptl_crystal_colour clorless
_exptl_crystal_density_diffrn 1.303
_exptl_crystal_density_method 'not measured'
_exptl_crystal_description block
_exptl_crystal_F_000 696
_exptl_crystal_size_max 0.23
_exptl_crystal_size_mid 0.21
_exptl_crystal_size_min 0.18
_refine_diff_density_max 0.388
_refine_diff_density_min -0.223
_refine_diff_density_rms 0.042
_refine_ls_extinction_method none
_refine_ls_goodness_of_fit_ref 1.049
_refine_ls_hydrogen_treatment constr
_refine_ls_matrix_type full
_refine_ls_number_parameters 230
_refine_ls_number_reflns 3887
_refine_ls_number_restraints 0
_refine_ls_restrained_S_all 1.049
_refine_ls_R_factor_all 0.0534
_refine_ls_R_factor_gt 0.0427
_refine_ls_shift/su_max 0.011
_refine_ls_shift/su_mean 0.000
_refine_ls_structure_factor_coef Fsqd
_refine_ls_weighting_details 'calc w=1/[\s^2^(Fo^2^)+(0.0609P)^2^+0.5076P] where P=(Fo^2^+2Fc^2^)/3'
_refine_ls_weighting_scheme calc
_refine_ls_wR_factor_gt 0.1154
_refine_ls_wR_factor_ref 0.1241
_reflns_number_gt 3191
_reflns_number_total 3887
_reflns_threshold_expression >2sigma(I)
_cod_data_source_file jo900215a_si_001_03.cif
_cod_data_source_block 2b
_cod_depositor_comments
;
The following automatic conversions were performed:
'_symmetry_cell_setting' value 'Monoclinic' changed to 'monoclinic'
according to '/home/saulius/struct/CIF-dictionaries/cif_core.dic'
dictionary named 'cif_core.dic' version 2.4.1 from 2010-06-29.

Automatic conversion script
Id: cif_fix_enum 1527 2010-12-29 10:47:43Z saulius 
;
_cod_original_sg_symbol_H-M 'P 21/n'
_cod_database_code 4024495

loop_
_symmetry_equiv_pos_as_xyz
'x, y, z'
'-x+1/2, y+1/2, -z+1/2'
'-x, -y, -z'
'x-1/2, -y-1/2, z-1/2'

loop_
_atom_site_label
_atom_site_type_symbol
_atom_site_fract_x
_atom_site_fract_y
_atom_site_fract_z
_atom_site_U_iso_or_equiv
_atom_site_adp_type
_atom_site_occupancy
_atom_site_symmetry_multiplicity
_atom_site_calc_flag
_atom_site_refinement_flags
_atom_site_disorder_assembly
_atom_site_disorder_group
S1 S 1.25387(6) 1.05255(3) 0.27455(2) 0.04365(14) Uani 1 1 d . . .
N3 N 1.1972(2) 0.93699(10) 0.43372(8) 0.0467(3) Uani 1 1 d . . .
H3 H 1.1819 0.9391 0.4823 0.056 Uiso 1 1 calc R . .
C8 C 0.8549(2) 1.01338(12) 0.25522(9) 0.0418(4) Uani 1 1 d . A .
H8 H 0.7473 1.0033 0.2883 0.050 Uiso 1 1 calc R . .
O1 O 1.4150(2) 0.89066(9) 0.34824(7) 0.0551(3) Uani 1 1 d . . .
O2 O 0.9142(2) 1.01776(12) 0.41315(7) 0.0667(4) Uani 1 1 d . . .
C11 C 1.0518(2) 0.97576(11) 0.29744(9) 0.0393(3) Uani 1 1 d . . .
H11 H 1.0764 0.9130 0.2802 0.047 Uiso 1 1 calc R . .
C10 C 1.0837(2) 1.14312(11) 0.25414(9) 0.0398(3) Uani 1 1 d . . .
C9 C 0.8890(2) 1.11616(12) 0.24878(9) 0.0405(3) Uani 1 1 d . . .
C13 C 1.0486(3) 0.97839(12) 0.38479(9) 0.0440(4) Uani 1 1 d . . .
C12 C 0.7302(2) 1.17979(13) 0.23613(10) 0.0477(4) Uani 1 1 d . . .
N2 N 1.1590(2) 1.22813(10) 0.24685(11) 0.0567(4) Uani 1 1 d . . .
C14 C 1.3696(3) 0.89202(11) 0.41477(10) 0.0454(4) Uani 1 1 d . . .
C5 C 0.7962(3) 0.96761(13) 0.17703(9) 0.0493(4) Uani 1 1 d . . .
N1 N 0.6009(2) 1.23149(14) 0.22644(12) 0.0682(5) Uani 1 1 d . . .
N4 N 1.4798(3) 0.85157(12) 0.47484(10) 0.0605(4) Uani 1 1 d . . .
C4 C 0.6220(3) 0.92153(16) 0.16327(13) 0.0640(5) Uani 1 1 d . A .
H4 H 0.5398 0.9158 0.2030 0.077 Uiso 1 1 calc R . .
C6 C 0.8488(15) 1.0068(9) 0.1095(4) 0.065(3) Uani 0.342(10) 1 d P A 1
H6 H 0.9289 1.0591 0.1114 0.078 Uiso 0.342(10) 1 calc PR A 1
C7 C 0.7805(17) 0.9672(9) 0.0391(4) 0.074(4) Uani 0.342(10) 1 d P A 1
H7 H 0.8098 0.9967 -0.0059 0.089 Uiso 0.342(10) 1 calc PR A 1
C6' C 0.9408(8) 0.9547(4) 0.1217(2) 0.0688(16) Uani 0.658(10) 1 d P A 2
H6' H 1.0731 0.9729 0.1341 0.083 Uiso 0.658(10) 1 calc PR A 2
C7' C 0.8817(9) 0.9151(4) 0.0501(2) 0.0725(15) Uani 0.658(10) 1 d P A 2
H7' H 0.9739 0.9057 0.0144 0.087 Uiso 0.658(10) 1 calc PR A 2
C2 C 0.6741(4) 0.88847(17) 0.03162(12) 0.0765(7) Uani 1 1 d . . .
C1 C 0.6081(5) 0.8487(2) -0.04837(14) 0.1078(11) Uani 1 1 d . A .
H1A H 0.5826 0.7841 -0.0438 0.162 Uiso 1 1 calc R . .
H1B H 0.7120 0.8579 -0.0816 0.162 Uiso 1 1 calc R . .
H1C H 0.4881 0.8790 -0.0701 0.162 Uiso 1 1 calc R . .
C15 C 1.4219(4) 0.8447(2) 0.55336(12) 0.0837(8) Uani 1 1 d . . .
H15A H 1.4296 0.9043 0.5773 0.126 Uiso 1 1 calc R . .
H15B H 1.5108 0.8032 0.5831 0.126 Uiso 1 1 calc R . .
H15C H 1.2872 0.8220 0.5514 0.126 Uiso 1 1 calc R . .
C3 C 0.5617(4) 0.88243(19) 0.09167(15) 0.0788(7) Uani 1 1 d . A .
H3A H 0.4404 0.8511 0.0848 0.095 Uiso 1 1 calc R . .
C16 C 1.6668(4) 0.80717(19) 0.45961(16) 0.0830(7) Uani 1 1 d . . .
H16A H 1.6501 0.7417 0.4603 0.124 Uiso 1 1 calc R . .
H16B H 1.7715 0.8247 0.4989 0.124 Uiso 1 1 calc R . .
H16C H 1.7016 0.8259 0.4097 0.124 Uiso 1 1 calc R . .
H2A H 1.2863 1.2339 0.2429 0.100 Uiso 1 1 d R . .
H2B H 1.0766 1.2725 0.2262 0.100 Uiso 1 1 d R . .

loop_
_atom_site_aniso_label
_atom_site_aniso_U_11
_atom_site_aniso_U_22
_atom_site_aniso_U_33
_atom_site_aniso_U_23
_atom_site_aniso_U_13
_atom_site_aniso_U_12
S1 0.0363(2) 0.0450(2) 0.0506(3) 0.00234(17) 0.00898(17) 0.00348(15)
N3 0.0521(8) 0.0574(9) 0.0306(7) -0.0012(6) 0.0040(6) 0.0092(6)
C8 0.0405(8) 0.0558(9) 0.0293(7) -0.0013(6) 0.0046(6) -0.0097(7)
O1 0.0642(8) 0.0538(7) 0.0496(7) -0.0006(6) 0.0172(6) 0.0103(6)
O2 0.0649(9) 0.1043(11) 0.0315(6) -0.0011(7) 0.0078(6) 0.0327(8)
C11 0.0465(8) 0.0423(8) 0.0298(7) -0.0031(6) 0.0073(6) -0.0035(6)
C10 0.0360(8) 0.0437(8) 0.0399(8) -0.0010(6) 0.0051(6) 0.0018(6)
C9 0.0337(7) 0.0515(9) 0.0360(8) -0.0010(6) 0.0021(6) -0.0011(6)
C13 0.0483(9) 0.0522(9) 0.0316(8) -0.0022(7) 0.0053(7) 0.0025(7)
C12 0.0349(8) 0.0608(10) 0.0471(10) -0.0005(8) 0.0026(7) -0.0040(7)
N2 0.0385(7) 0.0449(8) 0.0866(12) 0.0080(8) 0.0067(7) 0.0004(6)
C14 0.0498(9) 0.0411(8) 0.0452(9) -0.0048(7) 0.0043(7) 0.0013(7)
C5 0.0569(10) 0.0594(10) 0.0311(8) -0.0007(7) 0.0026(7) -0.0187(8)
N1 0.0391(8) 0.0757(12) 0.0885(13) -0.0019(10) 0.0000(8) 0.0072(8)
N4 0.0579(9) 0.0704(11) 0.0518(9) 0.0000(8) -0.0009(7) 0.0173(8)
C4 0.0547(11) 0.0790(14) 0.0595(12) -0.0224(10) 0.0112(9) -0.0166(10)
C6 0.055(5) 0.100(7) 0.040(3) -0.007(3) 0.010(3) -0.036(5)
C7 0.081(6) 0.113(8) 0.031(3) -0.007(4) 0.013(3) -0.038(6)
C6' 0.056(2) 0.109(4) 0.0426(18) -0.024(2) 0.0135(17) -0.030(3)
C7' 0.083(3) 0.096(3) 0.0405(18) -0.0202(19) 0.0185(19) -0.023(3)
C2 0.1067(18) 0.0765(15) 0.0423(11) -0.0069(10) -0.0105(11) -0.0323(13)
C1 0.154(3) 0.112(2) 0.0508(14) -0.0202(14) -0.0183(16) -0.042(2)
C15 0.0951(18) 0.106(2) 0.0467(12) 0.0048(12) -0.0063(11) 0.0390(15)
C3 0.0641(13) 0.0983(18) 0.0724(15) -0.0359(13) -0.0002(11) -0.0224(12)
C16 0.0643(14) 0.0894(18) 0.0947(18) 0.0091(14) 0.0062(12) 0.0279(13)

loop_
_atom_type_symbol
_atom_type_description
_atom_type_scat_dispersion_real
_atom_type_scat_dispersion_imag
_atom_type_scat_source
C C 0.0033 0.0016 'International Tables Vol C Tables 4.2.6.8 and 6.1.1.4'
H H 0.0000 0.0000 'International Tables Vol C Tables 4.2.6.8 and 6.1.1.4'
N N 0.0061 0.0033 'International Tables Vol C Tables 4.2.6.8 and 6.1.1.4'
O O 0.0106 0.0060 'International Tables Vol C Tables 4.2.6.8 and 6.1.1.4'
S S 0.1246 0.1234 'International Tables Vol C Tables 4.2.6.8 and 6.1.1.4'

loop_
_geom_angle_atom_site_label_1
_geom_angle_atom_site_label_2
_geom_angle_atom_site_label_3
_geom_angle
_geom_angle_site_symmetry_1
_geom_angle_site_symmetry_3
_geom_angle_publ_flag
C10 S1 C11 91.18(8) . . ?
C13 N3 C14 128.56(14) . . ?
C13 N3 H3 115.7 . . ?
C14 N3 H3 115.7 . . ?
C9 C8 C5 113.06(13) . . ?
C9 C8 C11 104.83(13) . . ?
C5 C8 C11 113.26(14) . . ?
C9 C8 H8 108.5 . . ?
C5 C8 H8 108.5 . . ?
C11 C8 H8 108.5 . . ?
C13 C11 C8 111.26(13) . . ?
C13 C11 S1 106.84(11) . . ?
C8 C11 S1 107.33(11) . . ?
C13 C11 H11 110.4 . . ?
C8 C11 H11 110.4 . . ?
S1 C11 H11 110.4 . . ?
N2 C10 C9 128.78(15) . . ?
N2 C10 S1 117.76(12) . . ?
C9 C10 S1 113.46(13) . . ?
C10 C9 C12 121.79(16) . . ?
C10 C9 C8 115.51(14) . . ?
C12 C9 C8 122.68(14) . . ?
O2 C13 N3 118.50(14) . . ?
O2 C13 C11 120.34(15) . . ?
N3 C13 C11 121.16(14) . . ?
N1 C12 C9 179.5(2) . . ?
C10 N2 H2A 118.5 . . ?
C10 N2 H2B 118.4 . . ?
H2A N2 H2B 117.9 . . ?
O1 C14 N4 123.37(16) . . ?
O1 C14 N3 121.57(16) . . ?
N4 C14 N3 115.05(15) . . ?
C4 C5 C6 110.5(3) . . ?
C4 C5 C6' 116.6(2) . . ?
C6 C5 C6' 40.8(4) . . ?
C4 C5 C8 120.85(16) . . ?
C6 C5 C8 120.5(3) . . ?
C6' C5 C8 121.2(2) . . ?
C14 N4 C15 124.95(17) . . ?
C14 N4 C16 117.77(18) . . ?
C15 N4 C16 117.21(18) . . ?
C5 C4 C3 121.9(2) . . ?
C5 C4 H4 119.0 . . ?
C3 C4 H4 119.0 . . ?
C5 C6 C7 119.0(6) . . ?
C5 C6 H6 120.5 . . ?
C7 C6 H6 120.5 . . ?
C2 C7 C6 124.1(6) . . ?
C2 C7 H7 117.9 . . ?
C6 C7 H7 117.9 . . ?
C7' C6' C5 119.9(3) . . ?
C7' C6' H6' 120.1 . . ?
C5 C6' H6' 120.1 . . ?
C6' C7' C2 119.0(3) . . ?
C6' C7' H7' 120.5 . . ?
C2 C7' H7' 120.5 . . ?
C7 C2 C3 108.3(4) . . ?
C7 C2 C7' 42.7(5) . . ?
C3 C2 C7' 116.7(2) . . ?
C7 C2 C1 120.6(3) . . ?
C3 C2 C1 122.9(2) . . ?
C7' C2 C1 118.8(3) . . ?
C2 C1 H1A 109.5 . . ?
C2 C1 H1B 109.5 . . ?
H1A C1 H1B 109.5 . . ?
C2 C1 H1C 109.5 . . ?
H1A C1 H1C 109.5 . . ?
H1B C1 H1C 109.5 . . ?
N4 C15 H15A 109.5 . . ?
N4 C15 H15B 109.5 . . ?
H15A C15 H15B 109.5 . . ?
N4 C15 H15C 109.5 . . ?
H15A C15 H15C 109.5 . . ?
H15B C15 H15C 109.5 . . ?
C2 C3 C4 121.9(2) . . ?
C2 C3 H3A 119.0 . . ?
C4 C3 H3A 119.0 . . ?
N4 C16 H16A 109.5 . . ?
N4 C16 H16B 109.5 . . ?
H16A C16 H16B 109.5 . . ?
N4 C16 H16C 109.5 . . ?
H16A C16 H16C 109.5 . . ?
H16B C16 H16C 109.5 . . ?

loop_
_geom_bond_atom_site_label_1
_geom_bond_atom_site_label_2
_geom_bond_distance
_geom_bond_site_symmetry_2
_geom_bond_publ_flag
S1 C10 1.7555(16) . ?
S1 C11 1.8332(16) . ?
N3 C13 1.378(2) . ?
N3 C14 1.399(2) . ?
N3 H3 0.8600 . ?
C8 C9 1.519(2) . ?
C8 C5 1.524(2) . ?
C8 C11 1.542(2) . ?
C8 H8 0.9800 . ?
O1 C14 1.224(2) . ?
O2 C13 1.216(2) . ?
C11 C13 1.517(2) . ?
C11 H11 0.9800 . ?
C10 N2 1.347(2) . ?
C10 C9 1.359(2) . ?
C9 C12 1.412(2) . ?
C12 N1 1.148(2) . ?
N2 H2A 0.8690 . ?
N2 H2B 0.8992 . ?
C14 N4 1.347(2) . ?
C5 C4 1.348(3) . ?
C5 C6 1.381(7) . ?
C5 C6' 1.448(4) . ?
N4 C15 1.458(3) . ?
N4 C16 1.461(3) . ?
C4 C3 1.386(3) . ?
C4 H4 0.9300 . ?
C6 C7 1.384(9) . ?
C6 H6 0.9300 . ?
C7 C2 1.349(9) . ?
C7 H7 0.9300 . ?
C6' C7' 1.388(5) . ?
C6' H6' 0.9300 . ?
C7' C2 1.449(6) . ?
C7' H7' 0.9300 . ?
C2 C3 1.352(3) . ?
C2 C1 1.524(3) . ?
C1 H1A 0.9600 . ?
C1 H1B 0.9600 . ?
C1 H1C 0.9600 . ?
C15 H15A 0.9600 . ?
C15 H15B 0.9600 . ?
C15 H15C 0.9600 . ?
C3 H3A 0.9300 . ?
C16 H16A 0.9600 . ?
C16 H16B 0.9600 . ?
C16 H16C 0.9600 . ?

loop_
_geom_torsion_atom_site_label_1
_geom_torsion_atom_site_label_2
_geom_torsion_atom_site_label_3
_geom_torsion_atom_site_label_4
_geom_torsion
_geom_torsion_site_symmetry_1
_geom_torsion_site_symmetry_2
_geom_torsion_site_symmetry_3
_geom_torsion_site_symmetry_4
_geom_torsion_publ_flag
C9 C8 C11 C13 88.34(15) . . . . ?
C5 C8 C11 C13 -147.96(14) . . . . ?
C9 C8 C11 S1 -28.21(14) . . . . ?
C5 C8 C11 S1 95.49(14) . . . . ?
C10 S1 C11 C13 -95.91(12) . . . . ?
C10 S1 C11 C8 23.51(11) . . . . ?
C11 S1 C10 N2 167.55(14) . . . . ?
C11 S1 C10 C9 -11.70(13) . . . . ?
N2 C10 C9 C12 -2.0(3) . . . . ?
S1 C10 C9 C12 177.13(13) . . . . ?
N2 C10 C9 C8 176.46(17) . . . . ?
S1 C10 C9 C8 -4.39(18) . . . . ?
C5 C8 C9 C10 -102.14(17) . . . . ?
C11 C8 C9 C10 21.68(18) . . . . ?
C5 C8 C9 C12 76.3(2) . . . . ?
C11 C8 C9 C12 -159.85(15) . . . . ?
C14 N3 C13 O2 -176.72(18) . . . . ?
C14 N3 C13 C11 2.9(3) . . . . ?
C8 C11 C13 O2 -9.1(2) . . . . ?
S1 C11 C13 O2 107.75(18) . . . . ?
C8 C11 C13 N3 171.25(15) . . . . ?
S1 C11 C13 N3 -71.89(18) . . . . ?
C10 C9 C12 N1 -102(23) . . . . ?
C8 C9 C12 N1 80(23) . . . . ?
C13 N3 C14 O1 5.5(3) . . . . ?
C13 N3 C14 N4 -174.80(17) . . . . ?
C9 C8 C5 C4 -121.3(2) . . . . ?
C11 C8 C5 C4 119.6(2) . . . . ?
C9 C8 C5 C6 24.4(7) . . . . ?
C11 C8 C5 C6 -94.7(7) . . . . ?
C9 C8 C5 C6' 72.2(4) . . . . ?
C11 C8 C5 C6' -46.8(4) . . . . ?
O1 C14 N4 C15 -174.3(2) . . . . ?
N3 C14 N4 C15 6.1(3) . . . . ?
O1 C14 N4 C16 2.5(3) . . . . ?
N3 C14 N4 C16 -177.14(18) . . . . ?
C6 C5 C4 C3 28.6(7) . . . . ?
C6' C5 C4 C3 -15.6(5) . . . . ?
C8 C5 C4 C3 177.4(2) . . . . ?
C4 C5 C6 C7 -26.3(10) . . . . ?
C6' C5 C6 C7 81.1(10) . . . . ?
C8 C5 C6 C7 -175.2(7) . . . . ?
C5 C6 C7 C2 -4.2(14) . . . . ?
C4 C5 C6' C7' 14.8(6) . . . . ?
C6 C5 C6' C7' -76.3(7) . . . . ?
C8 C5 C6' C7' -178.2(4) . . . . ?
C5 C6' C7' C2 0.9(7) . . . . ?
C6 C7 C2 C3 31.6(12) . . . . ?
C6 C7 C2 C7' -78.2(10) . . . . ?
C6 C7 C2 C1 -178.8(8) . . . . ?
C6' C7' C2 C7 72.3(6) . . . . ?
C6' C7' C2 C3 -16.2(6) . . . . ?
C6' C7' C2 C1 177.5(4) . . . . ?
C7 C2 C3 C4 -29.3(7) . . . . ?
C7' C2 C3 C4 16.2(5) . . . . ?
C1 C2 C3 C4 -178.0(3) . . . . ?
C5 C4 C3 C2 -0.1(4) . . . . ?
